data_2219920
loop_
_publ_author_name
'Jiang, Wei'
'Mo, Gui-Di'
'Jin, Lie'

_publ_section_title Bis{2-[(<i>E</i>)-benzyliminomethyl]-4,6-dibromophenolato-\k^2^<i>N</i>,<i>O</i>}cobalt(II)
_journal_coeditor_code KP2194
_journal_issue 11
_journal_name_full 'Acta Crystallographica Section E'
_journal_page_first m1394
_journal_paper_doi 10.1107/S1600536808032303
_journal_volume 64
_journal_year 2008
_chemical_formula_iupac '[Co (C14 H10 Br2 N O)2]'
_chemical_formula_moiety 'C28 H20 Br4 Co N2 O2'
_chemical_formula_sum 'C28 H20 Br4 Co N2 O2'
_chemical_formula_weight 795.03
_chemical_name_systematic
;
Bis{2-[(E)-benzyliminomethyl]-4,6-dibromophenolato-\k^2^N,O}cobalt(II)
;
_space_group_IT_number 15
_symmetry_cell_setting monoclinic
_symmetry_space_group_name_Hall '-C 2yc'
_symmetry_space_group_name_H-M 'C 1 2/c 1'
_atom_sites_solution_hydrogens geom
_atom_sites_solution_primary direct
_atom_sites_solution_secondary difmap
_audit_creation_method SHELXL97
_cell_angle_alpha 90.00
_cell_angle_beta 105.8730(10)
_cell_angle_gamma 90.00
_cell_formula_units_Z 4
_cell_length_a 23.875(3)
_cell_length_b 4.8190(6)
_cell_length_c 24.209(3)
_cell_measurement_reflns_used 2269
_cell_measurement_temperature 296(2)
_cell_measurement_theta_max 27.65
_cell_measurement_theta_min 0.991
_cell_volume 2679.1(6)
_computing_cell_refinement 'SAINT (Bruker, 2004)'
_computing_data_collection 'APEX2 (Bruker, 2004)'
_computing_data_reduction 'SAINT (Bruker, 2004)'
_computing_molecular_graphics 'XP in SHELXTL (Sheldrick, 2008)'
_computing_publication_material 'XP in SHELXTL (Sheldrick, 2008)'
_computing_structure_refinement 'SHELXL97 (Sheldrick, 2008)'
_computing_structure_solution 'SHELXS97 (Sheldrick, 2008)'
_diffrn_ambient_temperature 296(2)
_diffrn_measured_fraction_theta_full 0.991
_diffrn_measured_fraction_theta_max 0.991
_diffrn_measurement_device_type 'Bruker SMART APEXII CCD'
_diffrn_measurement_method '\f and \w'
_diffrn_radiation_monochromator graphite
_diffrn_radiation_source 'fine-focus sealed tube'
_diffrn_radiation_type MoK\a
_diffrn_radiation_wavelength 0.71073
_diffrn_reflns_av_R_equivalents 0.0271
_diffrn_reflns_av_sigmaI/netI 0.0270
_diffrn_reflns_limit_h_max 30
_diffrn_reflns_limit_h_min -30
_diffrn_reflns_limit_k_max 6
_diffrn_reflns_limit_k_min -6
_diffrn_reflns_limit_l_max 31
_diffrn_reflns_limit_l_min -30
_diffrn_reflns_number 11046
_diffrn_reflns_theta_full 27.65
_diffrn_reflns_theta_max 27.65
_diffrn_reflns_theta_min 1.75
_diffrn_standards_decay_% 0
_exptl_absorpt_coefficient_mu 6.636
_exptl_absorpt_correction_T_max 0.232
_exptl_absorpt_correction_T_min 0.165
_exptl_absorpt_correction_type multi-scan
_exptl_absorpt_process_details '(SADABS; Sheldrick, 2000)'
_exptl_crystal_colour brown
_exptl_crystal_density_diffrn 1.971
_exptl_crystal_density_method 'not measured'
_exptl_crystal_description block
_exptl_crystal_F_000 1540
_exptl_crystal_size_max 0.295
_exptl_crystal_size_mid 0.264
_exptl_crystal_size_min 0.217
_refine_diff_density_max 0.981
_refine_diff_density_min -1.455
_refine_ls_extinction_method none
_refine_ls_goodness_of_fit_ref 1.073
_refine_ls_hydrogen_treatment constr
_refine_ls_matrix_type full
_refine_ls_number_parameters 168
_refine_ls_number_reflns 3094
_refine_ls_number_restraints 0
_refine_ls_restrained_S_all 1.073
_refine_ls_R_factor_all 0.0604
_refine_ls_R_factor_gt 0.0515
_refine_ls_shift/su_max 0.000
_refine_ls_shift/su_mean 0.000
_refine_ls_structure_factor_coef Fsqd
_refine_ls_weighting_details 'calc w = 1/[\s^2^(Fo^2^)+(0.1045P)^2^+20.5054P] where P=(Fo^2^+2Fc^2^)/3'
_refine_ls_weighting_scheme calc
_refine_ls_wR_factor_gt 0.1641
_refine_ls_wR_factor_ref 0.1720
_reflns_number_gt 2627
_reflns_number_total 3094
_reflns_threshold_expression I>2\s(I)
_cod_data_source_file kp2194.cif
_cod_data_source_block I
_cod_original_sg_symbol_H-M 'C 2/c'
_cod_database_code 2219920
_cod_database_fobs_code 2219920

loop_
_symmetry_equiv_pos_as_xyz
'x, y, z'
'-x, y, -z+1/2'
'x+1/2, y+1/2, z'
'-x+1/2, y+1/2, -z+1/2'
'-x, -y, -z'
'x, -y, z-1/2'
'-x+1/2, -y+1/2, -z'
'x+1/2, -y+1/2, z-1/2'

loop_
_atom_site_type_symbol
_atom_site_label
_atom_site_fract_x
_atom_site_fract_y
_atom_site_fract_z
_atom_site_U_iso_or_equiv
_atom_site_adp_type
_atom_site_calc_flag
_atom_site_refinement_flags
_atom_site_occupancy
Co Co1 0.0000 0.9824(2) 0.2500 0.0481(3) Uani d S 1
Br Br1 0.25733(3) 0.73207(15) 0.14570(3) 0.0446(2) Uani d . 1
Br Br2 0.06423(3) 1.45190(13) 0.09822(2) 0.0389(2) Uani d . 1
O O1 0.04168(16) 1.1622(8) 0.20173(16) 0.0316(8) Uani d . 1
N N1 -0.06936(19) 0.7651(9) 0.20554(18) 0.0269(9) Uani d . 1
C C1 0.0898(2) 1.0738(10) 0.1927(2) 0.0260(10) Uani d . 1
C C2 0.1095(2) 1.1793(11) 0.1464(2) 0.0285(10) Uani d . 1
C C3 0.1595(2) 1.0865(12) 0.1339(2) 0.0313(11) Uani d . 1
H H3A 0.1707 1.1621 0.1032 0.038 Uiso calc R 1
C C4 0.1925(2) 0.8813(13) 0.1672(2) 0.0321(11) Uani d . 1
C C5 0.1772(2) 0.7738(12) 0.2136(2) 0.0336(11) Uani d . 1
H H5A 0.2005 0.6395 0.2364 0.040 Uiso calc R 1
C C6 0.1268(2) 0.8649(12) 0.2269(2) 0.0281(10) Uani d . 1
C C7 -0.1144(2) 0.7334(12) 0.2242(2) 0.0309(11) Uani d . 1
H H7A -0.1425 0.6106 0.2037 0.037 Uiso calc R 1
C C8 -0.0702(3) 0.6166(12) 0.1512(2) 0.0327(11) Uani d . 1
H H8A -0.0934 0.4492 0.1482 0.039 Uiso calc R 1
H H8B -0.0309 0.5631 0.1517 0.039 Uiso calc R 1
C C9 -0.0954(3) 0.7997(11) 0.1000(2) 0.0320(11) Uani d . 1
C C10 -0.1555(3) 0.8139(16) 0.0759(3) 0.0483(16) Uani d . 1
H H10A -0.1807 0.7055 0.0901 0.058 Uiso calc R 1
C C11 -0.1773(4) 0.9955(19) 0.0296(3) 0.059(2) Uani d . 1
H H11A -0.2174 1.0061 0.0137 0.071 Uiso calc R 1
C C12 -0.1433(4) 1.1523(16) 0.0075(3) 0.0555(19) Uani d . 1
H H12A -0.1593 1.2715 -0.0229 0.067 Uiso calc R 1
C C13 -0.0827(4) 1.1356(17) 0.0309(3) 0.0533(17) Uani d . 1
H H13A -0.0581 1.2426 0.0157 0.064 Uiso calc R 1
C C14 -0.0597(3) 0.9608(14) 0.0764(3) 0.0420(14) Uani d . 1
H H14A -0.0195 0.9504 0.0915 0.050 Uiso calc R 1

loop_
_atom_site_aniso_label
_atom_site_aniso_U_11
_atom_site_aniso_U_22
_atom_site_aniso_U_33
_atom_site_aniso_U_12
_atom_site_aniso_U_13
_atom_site_aniso_U_23
Co1 0.0443(5) 0.0596(6) 0.0428(5) 0.000 0.0163(4) 0.000
Br1 0.0289(3) 0.0637(4) 0.0467(4) 0.0012(2) 0.0197(3) -0.0043(3)
Br2 0.0460(4) 0.0389(3) 0.0348(3) 0.0015(2) 0.0160(3) 0.0099(2)
O1 0.0320(19) 0.039(2) 0.0299(19) 0.0049(16) 0.0186(16) 0.0067(16)
N1 0.027(2) 0.033(2) 0.021(2) 0.0010(16) 0.0071(17) 0.0003(16)
C1 0.028(2) 0.030(2) 0.022(2) -0.0039(19) 0.0092(19) -0.0012(18)
C2 0.033(3) 0.031(3) 0.024(2) -0.006(2) 0.011(2) -0.0022(19)
C3 0.032(3) 0.038(3) 0.028(3) -0.010(2) 0.014(2) -0.005(2)
C4 0.026(2) 0.042(3) 0.032(3) -0.004(2) 0.012(2) -0.006(2)
C5 0.027(3) 0.044(3) 0.029(3) 0.001(2) 0.006(2) 0.000(2)
C6 0.026(2) 0.038(3) 0.022(2) -0.002(2) 0.0078(19) -0.001(2)
C7 0.027(3) 0.042(3) 0.023(2) -0.004(2) 0.006(2) -0.003(2)
C8 0.041(3) 0.034(3) 0.025(2) 0.006(2) 0.013(2) -0.002(2)
C9 0.045(3) 0.031(3) 0.023(2) 0.001(2) 0.013(2) -0.0074(19)
C10 0.043(4) 0.061(4) 0.042(4) 0.007(3) 0.014(3) 0.004(3)
C11 0.048(4) 0.076(5) 0.046(4) 0.016(4) 0.000(3) 0.003(4)
C12 0.084(6) 0.051(4) 0.025(3) 0.005(4) 0.005(3) 0.001(3)
C13 0.065(5) 0.056(4) 0.036(3) -0.011(4) 0.010(3) 0.006(3)
C14 0.044(3) 0.052(4) 0.029(3) -0.007(3) 0.008(3) 0.000(2)

loop_
_atom_type_symbol
_atom_type_description
_atom_type_scat_dispersion_real
_atom_type_scat_dispersion_imag
_atom_type_scat_source
C C 0.0033 0.0016 'International Tables Vol C Tables 4.2.6.8 and 6.1.1.4'
H H 0.0000 0.0000 'International Tables Vol C Tables 4.2.6.8 and 6.1.1.4'
N N 0.0061 0.0033 'International Tables Vol C Tables 4.2.6.8 and 6.1.1.4'
O O 0.0106 0.0060 'International Tables Vol C Tables 4.2.6.8 and 6.1.1.4'
Co Co 0.3494 0.9721 'International Tables Vol C Tables 4.2.6.8 and 6.1.1.4'
Br Br -0.2901 2.4595 'International Tables Vol C Tables 4.2.6.8 and 6.1.1.4'

loop_
_geom_angle_atom_site_label_1
_geom_angle_atom_site_label_2
_geom_angle_atom_site_label_3
_geom_angle_site_symmetry_1
_geom_angle_site_symmetry_3
_geom_angle
_geom_angle_publ_flag
O1 Co1 O1 2 . 126.8(2) y
O1 Co1 N1 2 . 94.16(17) y
O1 Co1 N1 . . 113.29(17) y
O1 Co1 N1 2 2 113.29(17) ?
O1 Co1 N1 . 2 94.16(17) ?
N1 Co1 N1 . 2 117.1(3) y
C1 O1 Co1 . . 125.4(3) ?
C7 N1 C8 . . 116.2(5) ?
C7 N1 Co1 . . 121.4(4) ?
C8 N1 Co1 . . 122.3(4) ?
O1 C1 C2 . . 120.9(5) ?
O1 C1 C6 . . 124.4(4) ?
C2 C1 C6 . . 114.7(4) ?
C3 C2 C1 . . 123.3(5) ?
C3 C2 Br2 . . 118.2(4) ?
C1 C2 Br2 . . 118.6(4) ?
C4 C3 C2 . . 119.6(5) ?
C4 C3 H3A . . 120.2 ?
C2 C3 H3A . . 120.2 ?
C5 C4 C3 . . 120.6(5) ?
C5 C4 Br1 . . 120.0(5) ?
C3 C4 Br1 . . 119.3(4) ?
C4 C5 C6 . . 120.6(5) ?
C4 C5 H5A . . 119.7 ?
C6 C5 H5A . . 119.7 ?
C5 C6 C7 . 2 115.6(5) ?
C5 C6 C1 . . 121.2(5) ?
C7 C6 C1 2 . 123.2(5) ?
N1 C7 C6 . 2 127.9(5) ?
N1 C7 H7A . . 116.0 ?
C6 C7 H7A 2 . 116.0 ?
N1 C8 C9 . . 110.5(4) ?
N1 C8 H8A . . 109.6 ?
C9 C8 H8A . . 109.6 ?
N1 C8 H8B . . 109.6 ?
C9 C8 H8B . . 109.6 ?
H8A C8 H8B . . 108.1 ?
C14 C9 C10 . . 118.5(6) ?
C14 C9 C8 . . 121.1(6) ?
C10 C9 C8 . . 120.5(6) ?
C9 C10 C11 . . 118.6(7) ?
C9 C10 H10A . . 120.7 ?
C11 C10 H10A . . 120.7 ?
C12 C11 C10 . . 123.0(7) ?
C12 C11 H11A . . 118.5 ?
C10 C11 H11A . . 118.5 ?
C11 C12 C13 . . 118.8(7) ?
C11 C12 H12A . . 120.6 ?
C13 C12 H12A . . 120.6 ?
C14 C13 C12 . . 120.0(7) ?
C14 C13 H13A . . 120.0 ?
C12 C13 H13A . . 120.0 ?
C13 C14 C9 . . 121.2(7) ?
C13 C14 H14A . . 119.4 ?
C9 C14 H14A . . 119.4 ?

loop_
_geom_bond_atom_site_label_1
_geom_bond_atom_site_label_2
_geom_bond_site_symmetry_2
_geom_bond_distance
_geom_bond_publ_flag
Co1 O1 2 1.935(4) ?
Co1 O1 . 1.935(4) y
Co1 N1 . 2.005(4) y
Co1 N1 2 2.005(4) ?
Br1 C4 . 1.902(5) ?
Br2 C2 . 1.888(6) ?
O1 C1 . 1.298(6) ?
N1 C7 . 1.285(7) ?
N1 C8 . 1.493(7) ?
C1 C2 . 1.424(7) ?
C1 C6 . 1.442(7) ?
C2 C3 . 1.383(7) ?
C3 C4 . 1.379(8) ?
C3 H3A . 0.9300 ?
C4 C5 . 1.376(8) ?
C5 C6 . 1.399(8) ?
C5 H5A . 0.9300 ?
C6 C7 2 1.441(7) ?
C7 C6 2 1.441(7) ?
C7 H7A . 0.9300 ?
C8 C9 . 1.505(8) ?
C8 H8A . 0.9700 ?
C8 H8B . 0.9700 ?
C9 C14 . 1.388(8) ?
C9 C10 . 1.396(9) ?
C10 C11 . 1.404(11) ?
C10 H10A . 0.9300 ?
C11 C12 . 1.323(12) ?
C11 H11A . 0.9300 ?
C12 C13 . 1.405(11) ?
C12 H12A . 0.9300 ?
C13 C14 . 1.375(10) ?
C13 H13A . 0.9300 ?
C14 H14A . 0.9300 ?
